data_7226324
loop_
_publ_author_name
'Kuz'mina, Lyudmila G.'
'Vedernikov, Artem I.'
'Howard, Judith A. K.'
'Bezzubov, Stanislav I.'
'Alfimov, Michael V.'
'Gromov, Sergey P.'

_publ_section_title
;
 Peculiarities of styryl dyes of the benzoselenazole series crystal
 packings and their influence on solid phase [2 + 2] photocycloaddition
 reaction with single crystal retention
;
_journal_issue 39
_journal_name_full CrystEngComm
_journal_page_first 7506
_journal_paper_doi 10.1039/C6CE01426G
_journal_volume 18
_journal_year 2016
_chemical_formula_moiety 'I, C19 H20 N O2 Se, 0.5(C4 H8 O2), 0.3(O)'
_chemical_formula_sum 'C21 H24 I N O3.3 Se'
_chemical_formula_weight 549.09
_space_group_crystal_system triclinic
_space_group_IT_number 2
_space_group_name_Hall '-P 1'
_space_group_name_H-M_alt 'P -1'
_symmetry_Int_Tables_number 2
_symmetry_space_group_name_Hall '-P 1'
_symmetry_space_group_name_H-M 'P -1'
_audit_creation_date 2015-10-23
_audit_creation_method
;
Olex2 1.2
(compiled 2015.09.30 svn.r3233 for OlexSys, GUI svn.r5103)
;
_audit_update_record
;
2016-04-17 deposited with the CCDC.
2016-08-22 downloaded from the CCDC.
;
_cell_angle_alpha 107.977(2)
_cell_angle_beta 100.703(2)
_cell_angle_gamma 93.136(2)
_cell_formula_units_Z 2
_cell_length_a 7.3704(4)
_cell_length_b 10.8423(5)
_cell_length_c 14.5069(7)
_cell_measurement_reflns_used 4054
_cell_measurement_temperature 120.15
_cell_measurement_theta_max 28.1
_cell_measurement_theta_min 2.15
_cell_volume 1075.69(9)
_computing_molecular_graphics 'Olex2 (Dolomanov et al., 2009)'
_computing_publication_material 'Olex2 (Dolomanov et al., 2009)'
_computing_structure_refinement 'olex2.refine (Bourhis et al., 2015)'
_computing_structure_solution 'ShelXS-1997 (Sheldrick, 2008)'
_diffrn_ambient_temperature 120.15
_diffrn_measured_fraction_theta_full 0.9959
_diffrn_measured_fraction_theta_max 0.9959
_diffrn_measurement_device_type 'Bruker Venture D8'
_diffrn_radiation_type 'Mo K\a'
_diffrn_radiation_wavelength 0.71073
_diffrn_reflns_av_R_equivalents 0.0286
_diffrn_reflns_av_unetI/netI 0.0313
_diffrn_reflns_limit_h_max 9
_diffrn_reflns_limit_h_min -9
_diffrn_reflns_limit_k_max 13
_diffrn_reflns_limit_k_min -13
_diffrn_reflns_limit_l_max 18
_diffrn_reflns_limit_l_min -18
_diffrn_reflns_number 15987
_diffrn_reflns_theta_full 26.2847
_diffrn_reflns_theta_max 26.28
_diffrn_reflns_theta_min 2.83
_exptl_absorpt_coefficient_mu 3.202
_exptl_absorpt_correction_T_max 0.7454
_exptl_absorpt_correction_T_min 0.6933
_exptl_absorpt_correction_type multi-scan
_exptl_crystal_colour red
_exptl_crystal_colour_primary red
_exptl_crystal_density_diffrn 1.6952
_exptl_crystal_description prism
_exptl_crystal_F_000 540.0420
_exptl_crystal_size_max 0.08
_exptl_crystal_size_mid 0.07
_exptl_crystal_size_min 0.06
_refine_diff_density_max 0.6068
_refine_diff_density_min -0.5624
_refine_diff_density_rms 0.1279
_refine_ls_d_res_high 0.8025
_refine_ls_d_res_low 7.1900
_refine_ls_goodness_of_fit_ref 1.0319
_refine_ls_hydrogen_treatment refall
_refine_ls_matrix_type full
_refine_ls_number_constraints 44
_refine_ls_number_parameters 279
_refine_ls_number_reflns 4342
_refine_ls_number_restraints 12
_refine_ls_restrained_S_all 1.0303
_refine_ls_R_factor_all 0.0342
_refine_ls_R_factor_gt 0.0234
_refine_ls_shift/su_max 0.0000
_refine_ls_shift/su_mean 0.0000
_refine_ls_structure_factor_coef Fsqd
_refine_ls_weighting_details 'w=1/[\s^2^(Fo^2^)+(0.0117P)^2^+0.9016P] where P=(Fo^2^+2Fc^2^)/3'
_refine_ls_weighting_scheme calc
_refine_ls_wR_factor_gt 0.0433
_refine_ls_wR_factor_ref 0.0461
_reflns_Friedel_coverage 0.0
_reflns_limit_h_max 9
_reflns_limit_h_min -9
_reflns_limit_k_max 12
_reflns_limit_k_min -13
_reflns_limit_l_max 18
_reflns_limit_l_min 0
_reflns_number_gt 3647
_reflns_number_total 4342
_reflns_threshold_expression I>=2u(I)
_cod_data_source_file c6ce01426g1.cif
_cod_data_source_block p-1
_cod_depositor_comments 'Adding full bibliography for 7226322--7226329.cif.'
_cod_database_code 7226324
_olex2_refinement_description
;
1. Fixed Uiso
 At 1.2 times of:
  All C(H) groups, All C(H,H) groups
 At 1.5 times of:
  All C(H,H,H) groups
2. Uiso/Uaniso restraints and constraints
Uanis(C2S) \\sim Ueq, Uanis(O1W) \\sim Ueq: with sigma of 0.01 and sigma for
terminal atoms of 0.02
3. Others
 Fixed Sof: O1S(0.5) O2S(0.5) C1S(0.5) C2S(0.5) H2Sa(0.5) H2Sb(0.5) H2Sc(0.5)
 C3S(0.5) H3Sa(0.5) H3Sb(0.5) C4S(0.5) H4Sa(0.5) H4Sb(0.5) H4Sc(0.5) O1W(0.3)
4.a Secondary CH2 refined with riding coordinates:
 C18(H18a,H18b), C3S(H3Sa,H3Sb)
4.b Me refined with riding coordinates:
 C10(H10a,H10b,H10c), C11(H11a,H11b,H11c), C19(H19a,H19b,H19c), C2S(H2Sa,H2Sb,
 H2Sc), C4S(H4Sa,H4Sb,H4Sc)
4.c Aromatic/amide H refined with riding coordinates:
 C2(H2), C3(H3), C5(H5), C8(H8), C9(H9), C14(H14), C15(H15), C16(H16), C17(H17)
;
_olex2_submission_special_instructions 'No special instructions were received'

loop_
_space_group_symop_id
_space_group_symop_operation_xyz
1 x,y,z
2 -x,-y,-z

loop_
_atom_site_label
_atom_site_type_symbol
_atom_site_fract_x
_atom_site_fract_y
_atom_site_fract_z
_atom_site_U_iso_or_equiv
_atom_site_adp_type
_atom_site_occupancy
_atom_site_refinement_flags_posn
_atom_site_refinement_flags_adp
_atom_site_disorder_group
I1 I 0.67725(3) 0.895320(16) 0.671965(13) 0.03074(6) Uani 1.000000 . . .
Se1 Se 0.05333(3) 0.41236(2) 0.301790(17) 0.01521(6) Uani 1.000000 . . .
O1 O 0.5984(3) 0.60419(17) 0.87373(12) 0.0258(4) Uani 1.000000 . . .
O2 O 0.5753(2) 0.37162(17) 0.88042(12) 0.0247(4) Uani 1.000000 . . .
N1 N 0.1802(3) 0.66725(18) 0.37513(14) 0.0147(4) Uani 1.000000 . . .
C1 C 0.1820(3) 0.5609(2) 0.40327(17) 0.0145(5) Uani 1.000000 . . .
C2 C 0.2686(3) 0.5587(2) 0.49893(17) 0.0156(5) Uani 1.000000 . . .
H2 H 0.3283(3) 0.6379(2) 0.54801(17) 0.0187(6) Uiso 1.000000 R . .
C3 C 0.2682(3) 0.4469(2) 0.52175(17) 0.0153(5) Uani 1.000000 . . .
H3 H 0.2078(3) 0.3701(2) 0.47013(17) 0.0184(6) Uiso 1.000000 R . .
C4 C 0.3486(3) 0.4300(2) 0.61523(17) 0.0150(5) Uani 1.000000 . . .
C5 C 0.4393(3) 0.5344(2) 0.70042(17) 0.0167(5) Uani 1.000000 . . .
H5 H 0.4508(3) 0.6209(2) 0.69764(17) 0.0201(6) Uiso 1.000000 R . .
C6 C 0.5109(3) 0.5112(2) 0.78720(17) 0.0181(5) Uani 1.000000 . . .
C7 C 0.4970(3) 0.3830(2) 0.79190(17) 0.0188(5) Uani 1.000000 . . .
C8 C 0.4076(3) 0.2810(2) 0.70937(18) 0.0198(5) Uani 1.000000 . . .
H8 H 0.3966(3) 0.1947(2) 0.71226(18) 0.0238(6) Uiso 1.000000 R . .
C9 C 0.3335(3) 0.3047(2) 0.62166(18) 0.0186(5) Uani 1.000000 . . .
H9 H 0.2714(3) 0.2340(2) 0.56526(18) 0.0223(6) Uiso 1.000000 R . .
C10 C 0.6017(4) 0.7364(3) 0.87606(19) 0.0317(7) Uani 1.000000 . . .
H10a H 0.6679(4) 0.7939(3) 0.94164(19) 0.0476(10) Uiso 1.000000 R . .
H10b H 0.6655(4) 0.7487(3) 0.82542(19) 0.0476(10) Uiso 1.000000 R . .
H10c H 0.4740(4) 0.7577(3) 0.86272(19) 0.0476(10) Uiso 1.000000 R . .
C11 C 0.5576(4) 0.2438(3) 0.8896(2) 0.0301(7) Uani 1.000000 . . .
H11a H 0.6195(4) 0.2480(3) 0.9566(2) 0.0452(10) Uiso 1.000000 R . .
H11b H 0.4256(4) 0.2118(3) 0.8777(2) 0.0452(10) Uiso 1.000000 R . .
H11c H 0.6156(4) 0.1843(3) 0.8409(2) 0.0452(10) Uiso 1.000000 R . .
C12 C 0.0004(3) 0.5235(2) 0.22596(17) 0.0144(5) Uani 1.000000 . . .
C13 C 0.0804(3) 0.6505(2) 0.27881(17) 0.0150(5) Uani 1.000000 . . .
C14 C 0.0577(3) 0.7487(2) 0.23592(19) 0.0211(6) Uani 1.000000 . . .
H14 H 0.1119(3) 0.8360(2) 0.27153(19) 0.0253(7) Uiso 1.000000 R . .
C15 C -0.0451(3) 0.7159(3) 0.14066(19) 0.0239(6) Uani 1.000000 . . .
H15 H -0.0616(3) 0.7820(3) 0.11051(19) 0.0287(7) Uiso 1.000000 R . .
C16 C -0.1257(3) 0.5887(3) 0.08710(18) 0.0229(6) Uani 1.000000 . . .
H16 H -0.1960(3) 0.5689(3) 0.02133(18) 0.0275(7) Uiso 1.000000 R . .
C17 C -0.1035(3) 0.4911(2) 0.12965(17) 0.0190(5) Uani 1.000000 . . .
H17 H -0.1581(3) 0.4039(2) 0.09389(17) 0.0227(6) Uiso 1.000000 R . .
C18 C 0.2738(3) 0.7970(2) 0.44150(18) 0.0194(5) Uani 1.000000 . . .
H18a H 0.3844(3) 0.7854(2) 0.48712(18) 0.0233(6) Uiso 1.000000 R . .
H18b H 0.3168(3) 0.8470(2) 0.40127(18) 0.0233(6) Uiso 1.000000 R . .
C19 C 0.1459(4) 0.8730(3) 0.5012(2) 0.0355(7) Uani 1.000000 . . .
H19a H 0.2121(4) 0.9581(3) 0.5442(2) 0.0533(11) Uiso 1.000000 R . .
H19b H 0.0374(4) 0.8860(3) 0.4562(2) 0.0533(11) Uiso 1.000000 R . .
H19c H 0.1050(4) 0.8245(3) 0.5420(2) 0.0533(11) Uiso 1.000000 R . .
O1S O 0.1436(6) -0.2011(4) 0.8786(3) 0.0373(10) Uani 0.500000 . . -1
O2S O 0.1137(6) 0.0100(4) 0.9338(3) 0.0336(9) Uani 0.500000 . . -1
C1S C 0.1520(7) -0.0962(5) 0.8686(4) 0.0249(12) Uani 0.500000 . . -1
C2S C 0.215(2) -0.0836(13) 0.7729(10) 0.052(3) Uani 0.500000 . U -1
H2Sa H 0.216(2) 0.0071(13) 0.7737(10) 0.078(5) Uiso 0.500000 R . -1
H2Sb H 0.340(2) -0.1097(13) 0.7725(10) 0.078(5) Uiso 0.500000 R . -1
H2Sc H 0.128(2) -0.1406(13) 0.7134(10) 0.078(5) Uiso 0.500000 R . -1
C3S C 0.0471(10) -0.0077(8) 1.0175(6) 0.0386(18) Uani 0.500000 . . -1
H3Sa H -0.0156(10) -0.0976(8) 0.9996(6) 0.046(2) Uiso 0.500000 R . -1
H3Sb H 0.1522(10) 0.0070(8) 1.0746(6) 0.046(2) Uiso 0.500000 R . -1
C4S C -0.0883(13) 0.0906(9) 1.0435(7) 0.078(3) Uani 0.500000 . . -1
H4Sa H -0.1364(13) 0.0816(9) 1.1000(7) 0.117(4) Uiso 0.500000 R . -1
H4Sb H -0.0245(13) 0.1791(9) 1.0611(7) 0.117(4) Uiso 0.500000 R . -1
H4Sc H -0.1916(13) 0.0750(9) 0.9864(7) 0.117(4) Uiso 0.500000 R . -1
O1W O -0.219(3) 0.0453(13) 1.2237(11) 0.063(5) Uani 0.300000 . U -2

loop_
_atom_site_aniso_label
_atom_site_aniso_U_11
_atom_site_aniso_U_22
_atom_site_aniso_U_33
_atom_site_aniso_U_12
_atom_site_aniso_U_13
_atom_site_aniso_U_23
I1 0.04871(13) 0.01847(10) 0.02134(10) -0.00416(8) 0.00107(8) 0.00634(7)
Se1 0.01627(13) 0.01426(12) 0.01404(13) 0.00117(10) 0.00009(10) 0.00503(9)
O1 0.0321(11) 0.0268(10) 0.0136(9) -0.0065(8) -0.0031(8) 0.0058(7)
O2 0.0273(10) 0.0310(10) 0.0175(9) 0.0004(8) -0.0005(8) 0.0141(8)
N1 0.0133(10) 0.0154(10) 0.0159(10) 0.0013(8) 0.0010(8) 0.0069(8)
C1 0.0080(11) 0.0179(12) 0.0180(12) 0.0033(10) 0.0041(9) 0.0052(10)
C2 0.0117(12) 0.0198(13) 0.0136(12) 0.0015(10) 0.0012(9) 0.0043(10)
C3 0.0107(12) 0.0208(13) 0.0143(12) 0.0022(10) 0.0027(9) 0.0057(10)
C4 0.0098(12) 0.0219(13) 0.0158(12) 0.0041(10) 0.0048(9) 0.0082(10)
C5 0.0161(12) 0.0201(13) 0.0161(12) 0.0019(10) 0.0059(10) 0.0074(10)
C6 0.0129(12) 0.0249(13) 0.0153(13) -0.0005(10) 0.0034(10) 0.0050(10)
C7 0.0132(12) 0.0300(14) 0.0161(13) 0.0033(11) 0.0033(10) 0.0116(11)
C8 0.0197(13) 0.0228(13) 0.0204(13) 0.0027(11) 0.0065(11) 0.0106(11)
C9 0.0165(13) 0.0231(13) 0.0159(13) -0.0004(11) 0.0019(10) 0.0074(10)
C10 0.0477(19) 0.0259(15) 0.0165(14) -0.0064(14) 0.0020(13) 0.0042(11)
C11 0.0316(16) 0.0379(16) 0.0257(15) 0.0019(13) 0.0016(12) 0.0201(13)
C12 0.0123(12) 0.0191(12) 0.0154(12) 0.0044(10) 0.0050(10) 0.0089(10)
C13 0.0105(12) 0.0211(13) 0.0156(12) 0.0045(10) 0.0031(9) 0.0088(10)
C14 0.0200(13) 0.0202(13) 0.0255(14) 0.0011(11) 0.0036(11) 0.0119(11)
C15 0.0218(14) 0.0313(15) 0.0270(15) 0.0054(12) 0.0045(11) 0.0212(12)
C16 0.0203(14) 0.0356(15) 0.0140(13) 0.0064(12) 0.0023(10) 0.0100(11)
C17 0.0168(13) 0.0236(13) 0.0149(12) 0.0030(11) 0.0015(10) 0.0051(10)
C18 0.0190(13) 0.0139(12) 0.0228(14) -0.0013(10) 0.0004(11) 0.0052(10)
C19 0.0262(16) 0.0219(15) 0.0435(18) 0.0039(13) 0.0007(13) -0.0069(13)
O1S 0.056(3) 0.021(2) 0.033(2) 0.0037(19) 0.003(2) 0.0100(17)
O2S 0.050(3) 0.023(2) 0.029(2) 0.0021(19) 0.0101(19) 0.0093(17)
C1S 0.023(3) 0.018(3) 0.025(3) -0.005(2) -0.007(2) 0.001(2)
C2S 0.040(5) 0.061(7) 0.059(6) -0.011(4) -0.001(3) 0.035(4)
C3S 0.051(6) 0.036(3) 0.038(5) 0.008(4) 0.016(4) 0.020(3)
C4S 0.090(7) 0.085(7) 0.093(7) 0.048(6) 0.060(6) 0.046(6)
O1W 0.074(9) 0.048(7) 0.042(6) 0.011(6) 0.014(5) -0.022(5)

loop_
_atom_type_symbol
_atom_type_scat_dispersion_real
_atom_type_scat_dispersion_imag
_atom_type_scat_Cromer_Mann_a1
_atom_type_scat_Cromer_Mann_a2
_atom_type_scat_Cromer_Mann_a3
_atom_type_scat_Cromer_Mann_a4
_atom_type_scat_Cromer_Mann_b1
_atom_type_scat_Cromer_Mann_b2
_atom_type_scat_Cromer_Mann_b3
_atom_type_scat_Cromer_Mann_b4
_atom_type_scat_Cromer_Mann_c
_atom_type_scat_source
_atom_type_scat_dispersion_source
C 0.00347 0.00161 2.31000 1.02000 1.58860 0.86500 20.84390 10.20750 0.56870 51.65120 0.215599998832 'International Tables Volume C Table 6.1.1.4 (pp. 500-502)' 'Henke, Gullikson and Davis, At. Data and Nucl. Data Tables, 1993, 54, 2'
I -0.41187 1.83264 20.14720 18.99490 7.51380 2.27350 4.34700 0.38140 27.76600 66.87760 4.07119989395 'International Tables Volume C Table 6.1.1.4 (pp. 500-502)' 'Henke, Gullikson and Davis, At. Data and Nucl. Data Tables, 1993, 54, 2'
H 0.00000 0.00000 0.49300 0.32291 0.14019 0.04081 10.51090 26.12570 3.14236 57.79970 0.0030380000826 'International Tables Volume C Table 6.1.1.4 (pp. 500-502)' 'Henke, Gullikson and Davis, At. Data and Nucl. Data Tables, 1993, 54, 2'
O 0.01158 0.00611 3.04850 2.28680 1.54630 0.86700 13.27710 5.70110 0.32390 32.90890 0.250800013542 'International Tables Volume C Table 6.1.1.4 (pp. 500-502)' 'Henke, Gullikson and Davis, At. Data and Nucl. Data Tables, 1993, 54, 2'
N 0.00653 0.00323 12.21260 3.13220 2.01250 1.16630 0.00570 9.89330 28.99750 0.58260 -11.5290002823 'International Tables Volume C Table 6.1.1.4 (pp. 500-502)' 'Henke, Gullikson and Davis, At. Data and Nucl. Data Tables, 1993, 54, 2'
Se -0.08110 2.30834 17.00060 5.81960 3.97310 4.35430 2.40980 0.27260 15.23720 43.81630 2.84089994431 'International Tables Volume C Table 6.1.1.4 (pp. 500-502)' 'Henke, Gullikson and Davis, At. Data and Nucl. Data Tables, 1993, 54, 2'

loop_
_geom_angle_atom_site_label_1
_geom_angle_atom_site_label_2
_geom_angle_atom_site_label_3
_geom_angle
C12 Se1 C1 86.36(10)
C10 O1 C6 116.90(19)
C11 O2 C7 117.0(2)
C13 N1 C1 116.32(19)
C18 N1 C1 122.6(2)
C18 N1 C13 121.08(19)
N1 C1 Se1 112.03(17)
C2 C1 Se1 123.08(17)
C2 C1 N1 124.9(2)
C3 C2 C1 121.7(2)
C4 C3 C2 127.8(2)
C5 C4 C3 123.4(2)
C9 C4 C3 118.0(2)
C9 C4 C5 118.6(2)
C6 C5 C4 120.2(2)
C5 C6 O1 125.1(2)
C7 C6 O1 114.4(2)
C7 C6 C5 120.5(2)
C6 C7 O2 115.2(2)
C8 C7 O2 125.2(2)
C8 C7 C6 119.6(2)
C9 C8 C7 120.0(2)
C8 C9 C4 121.2(2)
C13 C12 Se1 111.04(16)
C17 C12 Se1 127.75(18)
C17 C12 C13 121.2(2)
C12 C13 N1 114.2(2)
C14 C13 N1 125.5(2)
C14 C13 C12 120.3(2)
C15 C14 C13 118.2(2)
C16 C15 C14 121.9(2)
C17 C16 C15 120.0(2)
C16 C17 C12 118.4(2)
C19 C18 N1 111.6(2)
C3S O2S C1S 116.8(5)
O2S C1S O1S 123.4(5)
C2S C1S O1S 117.7(7)
C2S C1S O2S 118.9(6)
C4S C3S O2S 107.1(5)

loop_
_geom_bond_atom_site_label_1
_geom_bond_atom_site_label_2
_geom_bond_distance
Se1 C1 1.874(2)
Se1 C12 1.877(2)
O1 C6 1.362(3)
O1 C10 1.422(3)
O2 C7 1.352(3)
O2 C11 1.434(3)
N1 C1 1.336(3)
N1 C13 1.405(3)
N1 C18 1.481(3)
C1 C2 1.424(3)
C2 C3 1.352(3)
C3 C4 1.446(3)
C4 C5 1.416(3)
C4 C9 1.389(3)
C5 C6 1.375(3)
C6 C7 1.412(3)
C7 C8 1.378(3)
C8 C9 1.394(3)
C12 C13 1.387(3)
C12 C17 1.390(3)
C13 C14 1.392(3)
C14 C15 1.374(3)
C15 C16 1.391(4)
C16 C17 1.383(3)
C18 C19 1.505(4)
O1S C1S 1.190(6)
O2S C1S 1.328(6)
O2S C3S 1.450(9)
C1S C2S 1.584(15)
C3S C4S 1.511(11)

loop_
_restr_u_iso_atom_site_label
_restr_u_iso_weight_param
C2S 0.0100
O1W 0.0200
